data_1526036
loop_
_publ_author_name
'Fleet, M.E.'
'Liu, X.-Y.'

_publ_section_title
;
 High-pressure rare earth disilicates REE2 Si2 O7 (REE = Nd, Sm, Eu,Gd):
 type K
;
_journal_name_full 'Journal of Solid State Chemistry'
_journal_page_first 166
_journal_page_last 172
_journal_volume 161
_journal_year 2001
_chemical_formula_sum 'O7 Si2 Sm2'
_chemical_name_systematic 'Sm2 (Si2 O7)'
_space_group_IT_number 14
_symmetry_space_group_name_Hall '-P 2yn'
_symmetry_space_group_name_H-M 'P 1 21/n 1'
_cell_angle_alpha 90
_cell_angle_beta 102.489
_cell_angle_gamma 90
_cell_formula_units_Z 4
_cell_length_a 6.6039
_cell_length_b 6.6849
_cell_length_c 12.3069
_cell_volume 530.450
_citation_journal_id_ASTM JSSCBI
_cod_data_source_file Fleet_JSSCBI_2001_1675.cif
_cod_data_source_block O7Si2Sm2
_cod_original_cell_volume 530.4495
_cod_original_sg_symbol_Hall '-P 2ybc (x-z,y,z)'
_cod_database_code 1526036

loop_
_symmetry_equiv_pos_as_xyz
x,y,z
-x+1/2,y+1/2,-z+1/2
-x,-y,-z
x-1/2,-y-1/2,z-1/2

loop_
_atom_site_label
_atom_site_type_symbol
_atom_site_fract_x
_atom_site_fract_y
_atom_site_fract_z
_atom_site_occupancy
_atom_site_U_iso_or_equiv
Si2 Si+4 0.6846 0.5746 0.3913 1 0.0
O2 O-2 0.8236 0.0081 0.55 1 0.0
O5 O-2 0.5336 0.9139 0.6583 1 0.0
O4 O-2 0.4979 0.5071 0.2908 1 0.0
O3 O-2 0.8338 0.7192 0.3358 1 0.0
Sm2 Sm+3 0.19934 0.68248 0.34336 1 0.0
O7 O-2 0.7992 0.3908 0.4618 1 0.0
O6 O-2 0.8556 0.6715 0.6551 1 0.0
Si1 Si+4 0.6888 0.8258 0.5852 1 0.0
O1 O-2 0.5645 0.7145 0.4699 1 0.0
Sm1 Sm+3 0.1685 0.89384 0.63839 1 0.0
